data_4501485
loop_
_publ_author_name
'Liang, Xiao-Qiang'
'Li, Dong-Ping'
'Li, Cheng-Hui'
'Zhou, Xin-Hui'
'Li, Yi-Zhi'
'Zuo, Jing-Lin'
'You, Xiao-Zeng'

_publ_section_title
;
 Syntheses, Structures, and Physical Properties of Camphorate Coordination
 Polymers Controlled by Semirigid Auxiliary Ligands with Variable
 Coordination Positions and Conformations
;
_journal_issue 6
_journal_name_full 'Crystal Growth &amp; Design'
_journal_page_first 2596
_journal_paper_doi 10.1021/cg1000107
_journal_volume 10
_journal_year 2010
_chemical_formula_sum 'C30 H40 Cd2 N2 O11 S'
_chemical_formula_weight 861.50
_chemical_name_systematic
; 
 ? 
;
_space_group_IT_number 36
_symmetry_cell_setting orthorhombic
_symmetry_space_group_name_Hall 'C 2c -2'
_symmetry_space_group_name_H-M 'C m c 21'
_atom_sites_solution_hydrogens geom
_atom_sites_solution_primary direct
_atom_sites_solution_secondary difmap
_audit_creation_method SHELXL-97
_cell_angle_alpha 90.00
_cell_angle_beta 90.00
_cell_angle_gamma 90.00
_cell_formula_units_Z 8
_cell_length_a 18.8555(15)
_cell_length_b 31.189(2)
_cell_length_c 12.0975(15)
_cell_measurement_reflns_used 5892
_cell_measurement_temperature 291(2)
_cell_measurement_theta_max 25.94
_cell_measurement_theta_min 2.24
_cell_volume 7114.3(11)
_computing_cell_refinement SMART
_computing_data_collection 'SMART (Bruker, 2000)'
_computing_data_reduction 'SAINT (Bruker, 2000)'
_computing_molecular_graphics SHELXTL
_computing_publication_material SHELXTL
_computing_structure_refinement SHELXTL
_computing_structure_solution 'SHELXTL (Bruker, 2000)'
_diffrn_ambient_temperature 291(2)
_diffrn_measured_fraction_theta_full 0.999
_diffrn_measured_fraction_theta_max 0.999
_diffrn_measurement_device_type 'Bruker Smart Apex CCD'
_diffrn_measurement_method 'phi and omega scans'
_diffrn_radiation_monochromator graphite
_diffrn_radiation_source 'sealed tube'
_diffrn_radiation_type MoK\a
_diffrn_radiation_wavelength 0.71073
_diffrn_reflns_av_R_equivalents 0.0543
_diffrn_reflns_av_sigmaI/netI 0.0808
_diffrn_reflns_limit_h_max 23
_diffrn_reflns_limit_h_min -21
_diffrn_reflns_limit_k_max 31
_diffrn_reflns_limit_k_min -38
_diffrn_reflns_limit_l_max 14
_diffrn_reflns_limit_l_min -14
_diffrn_reflns_number 19174
_diffrn_reflns_theta_full 26.00
_diffrn_reflns_theta_max 26.00
_diffrn_reflns_theta_min 2.10
_exptl_absorpt_coefficient_mu 1.311
_exptl_absorpt_correction_T_max 0.7613
_exptl_absorpt_correction_T_min 0.7104
_exptl_absorpt_correction_type multi-scan
_exptl_absorpt_process_details 'SADABS; bruker, 2000'
_exptl_crystal_colour colorless
_exptl_crystal_density_diffrn 1.609
_exptl_crystal_density_method 'not measured'
_exptl_crystal_description plate
_exptl_crystal_F_000 3472
_exptl_crystal_size_max 0.28
_exptl_crystal_size_mid 0.24
_exptl_crystal_size_min 0.12
_refine_diff_density_max 1.040
_refine_diff_density_min -1.128
_refine_diff_density_rms 0.105
_refine_ls_abs_structure_details 'Flack H D (1983), Acta Cryst. A39, 876-881'
_refine_ls_abs_structure_Flack 0.03(4)
_refine_ls_extinction_method none
_refine_ls_goodness_of_fit_ref 1.015
_refine_ls_hydrogen_treatment constr
_refine_ls_matrix_type full
_refine_ls_number_parameters 482
_refine_ls_number_reflns 6901
_refine_ls_number_restraints 1
_refine_ls_restrained_S_all 1.015
_refine_ls_R_factor_all 0.0763
_refine_ls_R_factor_gt 0.0568
_refine_ls_shift/su_max 0.000
_refine_ls_shift/su_mean 0.000
_refine_ls_structure_factor_coef Fsqd
_refine_ls_weighting_details 'calc w=1/[\s^2^(Fo^2^)+(0.0690P)^2^+0.0000P] where P=(Fo^2^+2Fc^2^)/3'
_refine_ls_weighting_scheme calc
_refine_ls_wR_factor_gt 0.1274
_refine_ls_wR_factor_ref 0.1314
_reflns_number_gt 5003
_reflns_number_total 6901
_reflns_threshold_expression >2sigma(I)
_cod_data_source_file cg1000107_si_002.cif
_cod_data_source_block 5
_cod_depositor_comments
;
The following automatic conversions were performed:

'_symmetry_cell_setting' value 'Orthorhombic' changed to
'orthorhombic' according to
/home/saulius/struct/CIF-dictionaries/cif_core.dic dictionary named
'cif_core.dic' version 2.4.2 from 2011-04-26.

Automatic conversion script
Id: cif_fix_values 1715 2011-07-08 13:25:40Z adriana 
;
_cod_original_sg_symbol_Hall 'C 2c -2 '
_cod_original_sg_symbol_H-M 'C m c 21 '
_cod_database_code 4501485

loop_
_symmetry_equiv_pos_as_xyz
'x, y, z'
'-x, -y, z+1/2'
'-x, y, z'
'x, -y, z+1/2'
'x+1/2, y+1/2, z'
'-x+1/2, -y+1/2, z+1/2'
'-x+1/2, y+1/2, z'
'x+1/2, -y+1/2, z+1/2'

loop_
_atom_site_label
_atom_site_type_symbol
_atom_site_fract_x
_atom_site_fract_y
_atom_site_fract_z
_atom_site_U_iso_or_equiv
_atom_site_adp_type
_atom_site_occupancy
_atom_site_symmetry_multiplicity
_atom_site_calc_flag
_atom_site_refinement_flags
N1 N 0.7483(4) 0.1882(2) 0.3681(6) 0.0389(15) Uani 1 1 d .
C1 C 0.7943(4) 0.2158(2) 0.4229(7) 0.0415(18) Uani 1 1 d .
H1 H 0.8209 0.2356 0.3831 0.050 Uiso 1 1 calc R
C2 C 0.8007(5) 0.2137(3) 0.5372(7) 0.045(2) Uani 1 1 d .
H2 H 0.8315 0.2322 0.5739 0.054 Uiso 1 1 calc R
C3 C 0.7610(5) 0.1841(3) 0.5968(9) 0.051(2) Uani 1 1 d .
C4 C 0.7150(5) 0.1565(3) 0.5420(7) 0.0410(19) Uani 1 1 d .
H4 H 0.6884 0.1367 0.5818 0.049 Uiso 1 1 calc R
C5 C 0.7086(5) 0.1586(2) 0.4276(7) 0.045(2) Uani 1 1 d .
H5 H 0.6779 0.1401 0.3909 0.054 Uiso 1 1 calc R
N2 N 0.7492(4) 0.0438(2) 0.8566(6) 0.0421(16) Uani 1 1 d .
C6 C 0.7347(5) 0.0778(2) 0.9274(8) 0.051(2) Uani 1 1 d .
H6 H 0.7208 0.0725 0.9999 0.061 Uiso 1 1 calc R
C7 C 0.7409(4) 0.1198(3) 0.8899(7) 0.047(2) Uani 1 1 d .
H7 H 0.7312 0.1425 0.9373 0.056 Uiso 1 1 calc R
C8 C 0.7616(5) 0.1278(3) 0.7816(8) 0.048(2) Uani 1 1 d .
C9 C 0.7761(4) 0.0938(2) 0.7107(6) 0.0340(18) Uani 1 1 d .
H9 H 0.7899 0.0991 0.6383 0.041 Uiso 1 1 calc R
C10 C 0.7699(4) 0.0518(3) 0.7483(7) 0.044(2) Uani 1 1 d .
H10 H 0.7796 0.0291 0.7009 0.053 Uiso 1 1 calc R
C11 C 0.6341(5) 0.1541(3) 0.1104(7) 0.041(2) Uani 1 1 d .
C12 C 0.5632(5) 0.1449(3) 0.0532(7) 0.044(2) Uani 1 1 d .
C13 C 0.5627(9) 0.1608(6) -0.0716(15) 0.048(4) Uani 0.50 1 d P
H13B H 0.5298 0.1841 -0.0793 0.072 Uiso 0.50 1 calc PR
H13C H 0.5487 0.1377 -0.1190 0.072 Uiso 0.50 1 calc PR
H13A H 0.6094 0.1704 -0.0917 0.072 Uiso 0.50 1 calc PR
C14 C 0.5425(4) 0.0958(3) 0.0547(8) 0.044(2) Uani 1 1 d .
H14A H 0.5608 0.0818 0.1203 0.053 Uiso 1 1 calc R
H14B H 0.5608 0.0812 -0.0102 0.053 Uiso 1 1 calc R
C15 C 0.5000 0.1718(4) 0.1047(12) 0.049(3) Uani 1 2 d S
C16 C 0.5000 0.2225(4) 0.1029(11) 0.050(3) Uani 1 2 d S
H16A H 0.5473 0.2328 0.1156 0.075 Uiso 0.50 1 calc PR
H16B H 0.4691 0.2331 0.1597 0.075 Uiso 0.50 1 calc PR
H16C H 0.4837 0.2324 0.0321 0.075 Uiso 0.50 1 calc PR
C17 C 0.5000 0.1636(4) 0.2351(11) 0.046(3) Uani 1 2 d S
H17A H 0.5416 0.1763 0.2672 0.069 Uiso 0.50 1 calc PR
H17B H 0.5000 0.1333 0.2493 0.069 Uiso 1 2 calc SR
H17C H 0.4584 0.1763 0.2672 0.069 Uiso 0.50 1 calc PR
C18 C 0.6293(4) -0.0408(3) 1.0558(7) 0.0384(19) Uani 1 1 d .
C19 C 0.5655(4) -0.0537(2) 1.1178(7) 0.0371(18) Uani 1 1 d .
C20 C 0.5395(5) -0.0214(2) 1.2057(8) 0.048(2) Uani 1 1 d .
H20A H 0.5571 -0.0296 1.2781 0.057 Uiso 1 1 calc R
H20B H 0.5571 0.0070 1.1887 0.057 Uiso 1 1 calc R
C21 C 0.5755(9) -0.0912(5) 1.1972(16) 0.048(4) Uani 0.50 1 d P
H21B H 0.5335 -0.0945 1.2414 0.073 Uiso 0.50 1 calc PR
H21C H 0.6153 -0.0856 1.2445 0.073 Uiso 0.50 1 calc PR
H21A H 0.5838 -0.1169 1.1558 0.073 Uiso 0.50 1 calc PR
C22 C 0.5000 -0.0601(3) 1.0394(10) 0.035(2) Uani 1 2 d S
C23 C 0.5000 -0.0235(4) 0.9534(10) 0.038(3) Uani 1 2 d S
H23A H 0.5000 -0.0355 0.8803 0.057 Uiso 1 2 calc SR
H23B H 0.5416 -0.0062 0.9632 0.057 Uiso 0.50 1 calc PR
H23C H 0.4584 -0.0062 0.9632 0.057 Uiso 0.50 1 calc PR
C24 C 0.5000 -0.1018(4) 0.9732(10) 0.038(3) Uani 1 2 d S
H24A H 0.5351 -0.1002 0.9159 0.057 Uiso 0.50 1 calc PR
H24C H 0.4541 -0.1061 0.9407 0.057 Uiso 0.50 1 calc PR
H24B H 0.5108 -0.1254 1.0214 0.057 Uiso 0.50 1 calc PR
C25 C 0.8679(5) 0.2173(3) 0.0748(8) 0.049(2) Uani 1 1 d .
C26 C 0.9360(4) 0.2374(2) 0.0329(7) 0.0393(18) Uani 1 1 d .
C27 C 0.9388(10) 0.2883(6) 0.0177(14) 0.047(4) Uani 0.50 1 d P
H27B H 0.9684 0.2953 -0.0443 0.070 Uiso 0.50 1 calc PR
H27C H 0.9578 0.3012 0.0833 0.070 Uiso 0.50 1 calc PR
H27A H 0.8918 0.2990 0.0049 0.070 Uiso 0.50 1 calc PR
C28 C 0.9619(4) 0.2258(3) -0.0795(9) 0.047(2) Uani 1 1 d .
H28A H 0.9444 0.1976 -0.0997 0.057 Uiso 1 1 calc R
H28B H 0.9444 0.2463 -0.1332 0.057 Uiso 1 1 calc R
C29 C 1.0000 0.2327(4) 0.1161(10) 0.041(3) Uani 1 2 d S
C30 C 1.0000 0.1850(4) 0.1494(11) 0.048(3) Uani 1 2 d S
H30A H 0.9533 0.1734 0.1396 0.073 Uiso 0.50 1 calc PR
H30B H 1.0137 0.1824 0.2255 0.073 Uiso 0.50 1 calc PR
H30C H 1.0330 0.1696 0.1038 0.073 Uiso 0.50 1 calc PR
C31 C 1.0000 0.2641(4) 0.2170(10) 0.041(3) Uani 1 2 d S
H31A H 1.0000 0.2479 0.2845 0.061 Uiso 1 2 calc SR
H31B H 0.9584 0.2818 0.2142 0.061 Uiso 0.50 1 calc PR
H31C H 1.0416 0.2818 0.2142 0.061 Uiso 0.50 1 calc PR
C32 C 0.8658(4) -0.0505(3) 0.9806(7) 0.0399(19) Uani 1 1 d .
C33 C 0.9345(5) -0.0717(3) 1.0173(7) 0.044(2) Uani 1 1 d .
C34 C 0.9289(8) -0.1202(5) 1.0156(15) 0.042(4) Uani 0.50 1 d P
H34A H 0.8847 -0.1288 1.0482 0.062 Uiso 0.50 1 calc PR
H34B H 0.9675 -0.1323 1.0570 0.062 Uiso 0.50 1 calc PR
H34C H 0.9311 -0.1302 0.9407 0.062 Uiso 0.50 1 calc PR
C35 C 0.9589(5) -0.0566(3) 1.1343(8) 0.049(2) Uani 1 1 d .
H35A H 0.9410 -0.0281 1.1495 0.059 Uiso 1 1 calc R
H35B H 0.9410 -0.0760 1.1905 0.059 Uiso 1 1 calc R
C36 C 1.0000 -0.0598(4) 0.9364(10) 0.042(3) Uani 1 2 d S
C37 C 1.0000 -0.0878(4) 0.8362(11) 0.043(3) Uani 1 2 d S
H37A H 0.9671 -0.1109 0.8466 0.064 Uiso 0.50 1 calc PR
H37C H 1.0467 -0.0992 0.8247 0.064 Uiso 0.50 1 calc PR
H37B H 0.9861 -0.0713 0.7729 0.064 Uiso 0.50 1 calc PR
C38 C 1.0000 -0.0107(3) 0.9222(11) 0.045(3) Uani 1 2 d S
H38A H 1.0448 0.0007 0.9460 0.068 Uiso 0.50 1 calc PR
H38B H 0.9627 0.0015 0.9660 0.068 Uiso 0.50 1 calc PR
H38C H 0.9925 -0.0037 0.8459 0.068 Uiso 0.50 1 calc PR
Cd1 Cd 0.76475(3) 0.17640(2) 0.18229(5) 0.04756(18) Uani 1 1 d .
Cd2 Cd 0.73653(3) -0.023770(18) 0.91297(5) 0.04255(16) Uani 1 1 d .
O1 O 0.6602(3) 0.19136(17) 0.0967(5) 0.0406(13) Uani 1 1 d .
O2 O 0.6652(3) 0.12749(18) 0.1602(5) 0.0443(14) Uani 1 1 d .
O3 O 0.8440(3) 0.18254(19) 0.0271(6) 0.0506(15) Uani 1 1 d .
O4 O 0.8441(3) 0.23079(18) 0.1617(5) 0.0415(13) Uani 1 1 d .
O5 O 0.6560(3) -0.00355(19) 1.0660(5) 0.0483(15) Uani 1 1 d .
O6 O 0.6566(3) -0.06760(18) 0.9895(5) 0.0455(14) Uani 1 1 d .
O7 O 0.8309(3) -0.06816(16) 0.9009(5) 0.0427(13) Uani 1 1 d .
O8 O 0.8412(3) -0.01890(19) 1.0235(6) 0.0492(15) Uani 1 1 d .
O1W O 0.8350(3) 0.11828(19) 0.2173(5) 0.0498(15) Uani 1 1 d .
H1W4 H 0.8393 0.1143 0.2957 0.060 Uiso 1 1 d R
H1W6 H 0.8138 0.0933 0.1850 0.060 Uiso 1 1 d R
O2W O 0.6988(3) -0.04392(17) 0.7379(5) 0.0422(13) Uani 1 1 d .
H2W4 H 0.6973 -0.0191 0.6910 0.051 Uiso 1 1 d R
H2W5 H 0.6523 -0.0563 0.7424 0.051 Uiso 1 1 d R
O3W O 0.8918(6) 0.0650(4) 0.0698(10) 0.046(3) Uani 0.50 1 d P
H3WA H 0.9155 0.0458 0.1033 0.056 Uiso 0.50 1 d PR
H3WB H 0.8588 0.0532 0.0327 0.056 Uiso 0.50 1 d PR
O4W O 0.9231(10) 0.1153(6) 0.9008(19) 0.047(5) Uani 0.30 1 d P
H4WA H 0.8998 0.1143 0.9608 0.056 Uiso 0.30 1 d PR
H4WC H 0.9619 0.1286 0.9116 0.056 Uiso 0.30 1 d PR
O5W O 0.9204(14) 0.1844(8) 0.694(2) 0.042(7) Uani 0.20 1 d P
H5WB H 0.9540 0.2017 0.6795 0.051 Uiso 0.20 1 d PR
H5WC H 0.9341 0.1588 0.6823 0.051 Uiso 0.20 1 d PR
S1 S 0.77073(12) 0.18290(7) 0.7444(2) 0.0446(5) Uani 1 1 d .

loop_
_atom_site_aniso_label
_atom_site_aniso_U_11
_atom_site_aniso_U_22
_atom_site_aniso_U_33
_atom_site_aniso_U_23
_atom_site_aniso_U_13
_atom_site_aniso_U_12
N1 0.038(3) 0.032(3) 0.047(4) 0.005(3) -0.010(3) -0.013(3)
C1 0.044(4) 0.040(4) 0.041(4) -0.011(4) 0.001(4) -0.015(3)
C2 0.042(5) 0.047(5) 0.046(5) -0.017(4) 0.003(4) -0.008(4)
C3 0.053(6) 0.043(5) 0.056(6) 0.018(4) -0.021(5) -0.003(4)
C4 0.043(5) 0.039(4) 0.042(5) -0.002(3) 0.014(4) 0.001(3)
C5 0.054(5) 0.042(4) 0.038(5) 0.006(3) 0.025(4) -0.020(4)
N2 0.044(4) 0.034(4) 0.048(4) 0.003(3) -0.004(3) -0.011(3)
C6 0.063(5) 0.037(4) 0.052(6) -0.010(4) -0.026(5) -0.002(4)
C7 0.040(4) 0.048(4) 0.052(6) -0.020(4) 0.026(4) 0.004(4)
C8 0.059(5) 0.042(4) 0.042(5) -0.008(4) 0.012(4) 0.001(4)
C9 0.050(5) 0.021(3) 0.031(4) 0.001(3) 0.018(3) -0.001(3)
C10 0.046(5) 0.040(4) 0.046(5) 0.011(4) 0.000(4) 0.024(4)
C11 0.042(5) 0.042(5) 0.039(5) -0.006(4) -0.007(4) -0.015(4)
C12 0.045(5) 0.042(4) 0.046(5) 0.006(4) -0.006(4) 0.013(4)
C13 0.045(9) 0.048(9) 0.051(12) 0.019(8) 0.016(8) -0.010(7)
C14 0.039(5) 0.039(4) 0.054(6) -0.008(4) -0.014(4) -0.001(4)
C15 0.045(7) 0.055(8) 0.047(8) 0.019(6) 0.000 0.000
C16 0.055(8) 0.054(8) 0.042(8) 0.012(6) 0.000 0.000
C17 0.049(7) 0.045(7) 0.044(7) 0.012(6) 0.000 0.000
C18 0.036(4) 0.043(5) 0.036(5) 0.001(4) -0.013(3) 0.000(4)
C19 0.040(4) 0.024(4) 0.047(5) 0.007(3) -0.009(4) 0.000(3)
C20 0.056(5) 0.037(4) 0.050(6) -0.019(4) -0.003(4) -0.016(4)
C21 0.045(10) 0.053(10) 0.047(11) 0.005(8) 0.016(8) -0.014(8)
C22 0.037(6) 0.026(5) 0.043(7) -0.001(4) 0.000 0.000
C23 0.026(5) 0.056(7) 0.033(6) 0.013(5) 0.000 0.000
C24 0.033(6) 0.042(6) 0.040(6) -0.024(5) 0.000 0.000
C25 0.058(6) 0.044(5) 0.046(5) 0.014(4) -0.018(5) -0.013(4)
C26 0.040(5) 0.034(4) 0.044(5) 0.013(3) -0.001(4) -0.002(3)
C27 0.049(10) 0.057(10) 0.035(9) 0.013(8) 0.007(8) 0.020(8)
C28 0.043(4) 0.042(4) 0.057(5) 0.008(4) -0.012(4) -0.011(3)
C29 0.044(6) 0.038(6) 0.039(7) -0.018(5) 0.000 0.000
C30 0.043(7) 0.048(7) 0.054(9) 0.006(6) 0.000 0.000
C31 0.042(6) 0.029(5) 0.051(8) -0.013(5) 0.000 0.000
C32 0.040(5) 0.040(4) 0.040(5) 0.007(4) -0.012(4) 0.004(3)
C33 0.050(5) 0.046(5) 0.037(5) 0.010(4) 0.021(4) 0.013(4)
C34 0.021(8) 0.051(10) 0.053(10) 0.023(8) 0.020(7) 0.019(7)
C35 0.052(5) 0.044(5) 0.053(6) 0.019(4) -0.016(4) -0.007(4)
C36 0.045(6) 0.042(6) 0.039(8) -0.014(5) 0.000 0.000
C37 0.035(6) 0.038(6) 0.054(7) -0.020(5) 0.000 0.000
C38 0.056(7) 0.047(7) 0.031(6) 0.022(6) 0.000 0.000
Cd1 0.0423(3) 0.0443(3) 0.0561(4) 0.0055(3) -0.0069(4) -0.0024(3)
Cd2 0.0396(3) 0.0401(3) 0.0479(3) 0.0018(3) 0.0011(4) 0.0033(2)
O1 0.035(3) 0.039(3) 0.047(3) 0.014(3) 0.001(3) -0.001(2)
O2 0.045(3) 0.045(3) 0.043(4) 0.003(3) -0.015(3) 0.004(3)
O3 0.052(3) 0.050(4) 0.050(4) -0.006(3) 0.005(3) -0.014(3)
O4 0.040(3) 0.053(3) 0.032(3) 0.009(3) -0.009(3) -0.010(3)
O5 0.036(3) 0.051(4) 0.058(4) -0.005(3) 0.005(3) -0.010(3)
O6 0.050(3) 0.038(3) 0.049(4) 0.000(2) 0.003(3) -0.002(3)
O7 0.044(3) 0.040(3) 0.044(3) -0.013(3) -0.008(3) 0.015(2)
O8 0.043(3) 0.044(3) 0.061(4) -0.015(3) -0.009(3) 0.009(3)
O1W 0.060(4) 0.052(3) 0.037(3) 0.019(3) 0.004(3) 0.017(3)
O2W 0.042(3) 0.044(3) 0.041(3) 0.007(2) -0.017(3) -0.005(3)
O3W 0.046(7) 0.047(6) 0.046(7) -0.024(5) 0.008(5) 0.007(5)
O4W 0.043(10) 0.046(10) 0.051(12) -0.003(11) -0.014(10) 0.008(8)
O5W 0.042(15) 0.044(15) 0.042(17) 0.013(14) 0.013(13) 0.014(12)
S1 0.0443(12) 0.0349(10) 0.0546(14) -0.0055(9) -0.0033(10) -0.0102(9)

loop_
_atom_type_symbol
_atom_type_description
_atom_type_scat_dispersion_real
_atom_type_scat_dispersion_imag
_atom_type_scat_source
C C 0.0033 0.0016 'International Tables Vol C Tables 4.2.6.8 and 6.1.1.4'
H H 0.0000 0.0000 'International Tables Vol C Tables 4.2.6.8 and 6.1.1.4'
N N 0.0061 0.0033 'International Tables Vol C Tables 4.2.6.8 and 6.1.1.4'
O O 0.0106 0.0060 'International Tables Vol C Tables 4.2.6.8 and 6.1.1.4'
Cd Cd -0.8075 1.2024 'International Tables Vol C Tables 4.2.6.8 and 6.1.1.4'
S S 0.1246 0.1234 'International Tables Vol C Tables 4.2.6.8 and 6.1.1.4'

loop_
_geom_angle_atom_site_label_1
_geom_angle_atom_site_label_2
_geom_angle_atom_site_label_3
_geom_angle
_geom_angle_site_symmetry_1
_geom_angle_site_symmetry_3
C1 N1 C5 120.0(7) . .
C1 N1 Cd1 118.8(5) . .
C5 N1 Cd1 118.2(5) . .
N1 C1 C2 120.0(8) . .
N1 C1 H1 120.0 . .
C2 C1 H1 120.0 . .
C1 C2 C3 120.0(8) . .
C1 C2 H2 120.0 . .
C3 C2 H2 120.0 . .
C4 C3 C2 120.0(9) . .
C4 C3 S1 121.7(7) . .
C2 C3 S1 118.3(7) . .
C5 C4 C3 120.0(8) . .
C5 C4 H4 120.0 . .
C3 C4 H4 120.0 . .
C4 C5 N1 120.0(8) . .
C4 C5 H5 120.0 . .
N1 C5 H5 120.0 . .
C6 N2 C10 120.0(7) . .
C6 N2 Cd2 120.8(6) . .
C10 N2 Cd2 119.2(6) . .
N2 C6 C7 120.0(9) . .
N2 C6 H6 120.0 . .
C7 C6 H6 120.0 . .
C8 C7 C6 120.0(7) . .
C8 C7 H7 120.0 . .
C6 C7 H7 120.0 . .
C9 C8 C7 120.0(8) . .
C9 C8 S1 124.1(7) . .
C7 C8 S1 115.9(6) . .
C8 C9 C10 120.0(7) . .
C8 C9 H9 120.0 . .
C10 C9 H9 120.0 . .
N2 C10 C9 120.0(8) . .
N2 C10 H10 120.0 . .
C9 C10 H10 120.0 . .
O2 C11 O1 121.0(7) . .
O2 C11 C12 122.1(7) . .
O1 C11 C12 116.8(8) . .
O2 C11 Cd1 64.2(4) . .
O1 C11 Cd1 56.9(4) . .
C12 C11 Cd1 171.2(6) . .
C11 C12 C14 113.2(7) . .
C11 C12 C15 112.2(8) . .
C14 C12 C15 108.9(7) . .
C11 C12 C13 112.0(9) . .
C14 C12 C13 108.2(9) . .
C15 C12 C13 101.7(9) . .
C12 C13 H13B 109.5 . .
C12 C13 H13C 109.5 . .
H13B C13 H13C 109.5 . .
C12 C13 H13A 109.5 . .
H13B C13 H13A 109.5 . .
H13C C13 H13A 109.5 . .
C12 C14 C14 104.3(4) . 3_655
C12 C14 H14A 110.9 . .
C14 C14 H14A 110.9 3_655 .
C12 C14 H14B 110.9 . .
C14 C14 H14B 110.9 3_655 .
H14A C14 H14B 108.9 . .
C16 C15 C12 121.6(6) . 3_655
C16 C15 C12 121.6(6) . .
C12 C15 C12 97.4(10) 3_655 .
C16 C15 C17 100.0(11) . .
C12 C15 C17 107.6(7) 3_655 .
C12 C15 C17 107.6(7) . .
C15 C16 H16A 109.5 . .
C15 C16 H16B 109.5 . .
H16A C16 H16B 109.5 . .
C15 C16 H16C 109.5 . .
H16A C16 H16C 109.5 . .
H16B C16 H16C 109.5 . .
C15 C17 H17A 109.5 . .
C15 C17 H17B 109.5 . .
H17A C17 H17B 109.5 . .
C15 C17 H17C 109.5 . .
H17A C17 H17C 109.5 . .
H17B C17 H17C 109.5 . .
O6 C18 O5 120.2(8) . .
O6 C18 C19 118.2(7) . .
O5 C18 C19 121.6(7) . .
O6 C18 Cd2 54.8(4) . .
O5 C18 Cd2 65.7(4) . .
C19 C18 Cd2 170.5(6) . .
C18 C19 C21 115.5(9) . .
C18 C19 C20 115.6(6) . .
C21 C19 C20 96.0(9) . .
C18 C19 C22 111.6(7) . .
C21 C19 C22 112.3(9) . .
C20 C19 C22 104.5(7) . .
C20 C20 C19 108.5(4) 3_655 .
C20 C20 H20A 110.0 3_655 .
C19 C20 H20A 110.0 . .
C20 C20 H20B 110.0 3_655 .
C19 C20 H20B 110.0 . .
H20A C20 H20B 108.4 . .
C19 C21 H21B 109.5 . .
C19 C21 H21C 109.5 . .
H21B C21 H21C 109.5 . .
C19 C21 H21A 109.5 . .
H21B C21 H21A 109.5 . .
H21C C21 H21A 109.5 . .
C24 C22 C23 106.0(10) . .
C24 C22 C19 115.2(6) . .
C23 C22 C19 108.2(6) . .
C24 C22 C19 115.2(6) . 3_655
C23 C22 C19 108.2(6) . 3_655
C19 C22 C19 103.7(9) . 3_655
C22 C23 H23A 109.5 . .
C22 C23 H23B 109.5 . .
H23A C23 H23B 109.5 . .
C22 C23 H23C 109.5 . .
H23A C23 H23C 109.5 . .
H23B C23 H23C 109.5 . .
C22 C24 H24A 109.5 . .
C22 C24 H24C 109.5 . .
H24A C24 H24C 109.5 . .
C22 C24 H24B 109.5 . .
H24A C24 H24B 109.5 . .
H24C C24 H24B 109.5 . .
O4 C25 O3 122.7(8) . .
O4 C25 C26 117.2(8) . .
O3 C25 C26 119.1(9) . .
O4 C25 Cd1 58.3(5) . .
O3 C25 Cd1 64.4(5) . .
C26 C25 Cd1 168.2(6) . .
C28 C26 C25 118.8(7) . .
C28 C26 C29 108.1(7) . .
C25 C26 C29 113.3(7) . .
C28 C26 C27 97.2(8) . .
C25 C26 C27 118.4(9) . .
C29 C26 C27 98.1(9) . .
C26 C27 H27B 109.5 . .
C26 C27 H27C 109.5 . .
H27B C27 H27C 109.5 . .
C26 C27 H27A 109.5 . .
H27B C27 H27A 109.5 . .
H27C C27 H27A 109.5 . .
C28 C28 C26 109.1(4) 3_755 .
C28 C28 H28A 109.9 3_755 .
C26 C28 H28A 109.9 . .
C28 C28 H28B 109.9 3_755 .
C26 C28 H28B 109.9 . .
H28A C28 H28B 108.3 . .
C30 C29 C31 113.6(10) . .
C30 C29 C26 104.9(7) . .
C31 C29 C26 116.1(6) . .
C30 C29 C26 104.9(7) . 3_755
C31 C29 C26 116.1(6) . 3_755
C26 C29 C26 99.7(9) . 3_755
C29 C30 H30A 109.5 . .
C29 C30 H30B 109.5 . .
H30A C30 H30B 109.5 . .
C29 C30 H30C 109.5 . .
H30A C30 H30C 109.5 . .
H30B C30 H30C 109.5 . .
C29 C31 H31A 109.5 . .
C29 C31 H31B 109.5 . .
H31A C31 H31B 109.5 . .
C29 C31 H31C 109.5 . .
H31A C31 H31C 109.5 . .
H31B C31 H31C 109.5 . .
O8 C32 O7 118.2(7) . .
O8 C32 C33 123.9(8) . .
O7 C32 C33 117.9(8) . .
O8 C32 Cd2 62.0(4) . .
O7 C32 Cd2 56.3(4) . .
C33 C32 Cd2 172.2(6) . .
C34 C33 C32 111.8(9) . .
C34 C33 C35 109.4(9) . .
C32 C33 C35 112.6(7) . .
C34 C33 C36 105.9(8) . .
C32 C33 C36 112.0(7) . .
C35 C33 C36 104.7(8) . .
C33 C34 H34A 109.5 . .
C33 C34 H34B 109.5 . .
H34A C34 H34B 109.5 . .
C33 C34 H34C 109.5 . .
H34A C34 H34C 109.5 . .
H34B C34 H34C 109.5 . .
C35 C35 C33 107.1(5) 3_755 .
C35 C35 H35A 110.3 3_755 .
C33 C35 H35A 110.3 . .
C35 C35 H35B 110.3 3_755 .
C33 C35 H35B 110.3 . .
H35A C35 H35B 108.5 . .
C37 C36 C38 119.4(11) . .
C37 C36 C33 110.8(7) . .
C38 C36 C33 107.2(6) . .
C37 C36 C33 110.8(7) . 3_755
C38 C36 C33 107.2(6) . 3_755
C33 C36 C33 99.4(9) . 3_755
C36 C37 H37A 109.5 . .
C36 C37 H37C 109.5 . .
H37A C37 H37C 109.5 . .
C36 C37 H37B 109.5 . .
H37A C37 H37B 109.5 . .
H37C C37 H37B 109.5 . .
C36 C38 H38A 109.5 . .
C36 C38 H38B 109.5 . .
H38A C38 H38B 109.5 . .
C36 C38 H38C 109.5 . .
H38A C38 H38C 109.5 . .
H38B C38 H38C 109.5 . .
O1 Cd1 O4 111.52(19) . .
O1 Cd1 O1W 138.5(2) . .
O4 Cd1 O1W 103.4(2) . .
O1 Cd1 N1 107.2(2) . .
O4 Cd1 N1 94.4(2) . .
O1W Cd1 N1 91.4(2) . .
O1 Cd1 O3 99.6(2) . .
O4 Cd1 O3 56.4(2) . .
O1W Cd1 O3 81.3(2) . .
N1 Cd1 O3 146.5(2) . .
O1 Cd1 O2 53.86(18) . .
O4 Cd1 O2 164.24(19) . .
O1W Cd1 O2 88.3(2) . .
N1 Cd1 O2 96.0(2) . .
O3 Cd1 O2 116.3(2) . .
O1 Cd1 C25 108.2(2) . .
O4 Cd1 C25 27.1(2) . .
O1W Cd1 C25 92.7(2) . .
N1 Cd1 C25 119.9(3) . .
O3 Cd1 C25 29.3(2) . .
O2 Cd1 C25 144.0(2) . .
O1 Cd1 C11 28.0(2) . .
O4 Cd1 C11 139.1(2) . .
O1W Cd1 C11 112.6(2) . .
N1 Cd1 C11 103.5(2) . .
O3 Cd1 C11 109.6(2) . .
O2 Cd1 C11 25.9(2) . .
C25 Cd1 C11 129.1(3) . .
N2 Cd2 O6 141.0(2) . .
N2 Cd2 O7 118.4(2) . .
O6 Cd2 O7 100.6(2) . .
N2 Cd2 O2W 90.6(2) . .
O6 Cd2 O2W 90.3(2) . .
O7 Cd2 O2W 90.9(2) . .
N2 Cd2 O8 91.3(2) . .
O6 Cd2 O8 111.4(2) . .
O7 Cd2 O8 54.9(2) . .
O2W Cd2 O8 141.4(2) . .
N2 Cd2 O5 93.1(2) . .
O6 Cd2 O5 55.4(2) . .
O7 Cd2 O5 133.4(2) . .
O2W Cd2 O5 124.3(2) . .
O8 Cd2 O5 94.1(2) . .
N2 Cd2 C32 106.8(3) . .
O6 Cd2 C32 107.1(2) . .
O7 Cd2 C32 28.4(2) . .
O2W Cd2 C32 118.0(2) . .
O8 Cd2 C32 26.5(2) . .
O5 Cd2 C32 113.9(2) . .
N2 Cd2 C18 117.3(3) . .
O6 Cd2 C18 27.6(2) . .
O7 Cd2 C18 120.6(2) . .
O2W Cd2 C18 107.4(2) . .
O8 Cd2 C18 105.8(2) . .
O5 Cd2 C18 27.9(2) . .
C32 Cd2 C18 114.8(2) . .
C11 O1 Cd1 95.1(5) . .
C11 O2 Cd1 89.9(5) . .
C25 O3 Cd1 86.3(6) . .
C25 O4 Cd1 94.6(5) . .
C18 O5 Cd2 86.4(5) . .
C18 O6 Cd2 97.6(5) . .
C32 O7 Cd2 95.3(5) . .
C32 O8 Cd2 91.4(5) . .
Cd1 O1W H1W4 109.5 . .
Cd1 O1W H1W6 109.2 . .
H1W4 O1W H1W6 109.5 . .
Cd2 O2W H2W4 109.2 . .
Cd2 O2W H2W5 109.7 . .
H2W4 O2W H2W5 109.5 . .
H3WA O3W H3WB 109.5 . .
H4WA O4W H4WC 109.5 . .
H5WB O5W H5WC 109.5 . .
C8 S1 C3 105.1(4) . .

loop_
_geom_bond_atom_site_label_1
_geom_bond_atom_site_label_2
_geom_bond_distance
_geom_bond_site_symmetry_2
N1 C1 1.390(10) .
N1 C5 1.390(10) .
N1 Cd1 2.298(7) .
C1 C2 1.390(12) .
C1 H1 0.9300 .
C2 C3 1.390(13) .
C2 H2 0.9300 .
C3 C4 1.390(13) .
C3 S1 1.796(10) .
C4 C5 1.390(12) .
C4 H4 0.9300 .
C5 H5 0.9300 .
N2 C6 1.390(11) .
N2 C10 1.390(11) .
N2 Cd2 2.229(7) .
C6 C7 1.390(12) .
C6 H6 0.9300 .
C7 C8 1.390(12) .
C7 H7 0.9300 .
C8 C9 1.390(11) .
C8 S1 1.786(9) .
C9 C10 1.390(10) .
C9 H9 0.9300 .
C10 H10 0.9300 .
C11 O2 1.182(10) .
C11 O1 1.273(9) .
C11 C12 1.532(12) .
C11 Cd1 2.704(8) .
C12 C14 1.581(12) .
C12 C15 1.586(13) .
C12 C13 1.589(18) .
C13 H13B 0.9600 .
C13 H13C 0.9600 .
C13 H13A 0.9600 .
C14 C14 1.601(16) 3_655
C14 H14A 0.9700 .
C14 H14B 0.9700 .
C15 C16 1.582(18) .
C15 C12 1.586(13) 3_655
C15 C17 1.599(18) .
C16 H16A 0.9600 .
C16 H16B 0.9600 .
C16 H16C 0.9600 .
C17 H17A 0.9600 .
C17 H17B 0.9600 .
C17 H17C 0.9600 .
C18 O6 1.268(10) .
C18 O5 1.271(10) .
C18 C19 1.474(12) .
C18 Cd2 2.712(9) .
C19 C21 1.525(19) .
C19 C20 1.543(11) .
C19 C22 1.570(11) .
C20 C20 1.490(18) 3_655
C20 H20A 0.9700 .
C20 H20B 0.9700 .
C21 H21B 0.9600 .
C21 H21C 0.9600 .
C21 H21A 0.9600 .
C22 C24 1.528(14) .
C22 C23 1.544(15) .
C22 C19 1.570(11) 3_655
C23 H23A 0.9600 .
C23 H23B 0.9600 .
C23 H23C 0.9600 .
C24 H24A 0.9600 .
C24 H24C 0.9600 .
C24 H24B 0.9600 .
C25 O4 1.218(12) .
C25 O3 1.308(10) .
C25 C26 1.517(12) .
C25 Cd1 2.665(9) .
C26 C28 1.489(13) .
C26 C29 1.577(11) .
C26 C27 1.598(19) .
C27 H27B 0.9600 .
C27 H27C 0.9600 .
C27 H27A 0.9600 .
C28 C28 1.438(16) 3_755
C28 H28A 0.9700 .
C28 H28B 0.9700 .
C29 C30 1.540(17) .
C29 C31 1.565(14) .
C29 C26 1.577(11) 3_755
C30 H30A 0.9600 .
C30 H30B 0.9600 .
C30 H30C 0.9600 .
C31 H31A 0.9600 .
C31 H31B 0.9600 .
C31 H31C 0.9600 .
C32 O8 1.207(10) .
C32 O7 1.291(10) .
C32 C33 1.520(12) .
C32 Cd2 2.703(8) .
C33 C34 1.516(18) .
C33 C35 1.561(13) .
C33 C36 1.619(11) .
C34 H34A 0.9600 .
C34 H34B 0.9600 .
C34 H34C 0.9600 .
C35 C35 1.551(18) 3_755
C35 H35A 0.9700 .
C35 H35B 0.9700 .
C36 C37 1.494(15) .
C36 C38 1.540(15) .
C36 C33 1.619(11) 3_755
C37 H37A 0.9600 .
C37 H37C 0.9600 .
C37 H37B 0.9600 .
C38 H38A 0.9600 .
C38 H38B 0.9600 .
C38 H38C 0.9600 .
Cd1 O1 2.275(6) .
Cd1 O4 2.275(5) .
Cd1 O1W 2.284(5) .
Cd1 O3 2.407(7) .
Cd1 O2 2.433(6) .
Cd2 O6 2.236(6) .
Cd2 O7 2.259(5) .
Cd2 O2W 2.321(5) .
Cd2 O8 2.389(6) .
Cd2 O5 2.476(6) .
O1W H1W4 0.9600 .
O1W H1W6 0.9599 .
O2W H2W4 0.9600 .
O2W H2W5 0.9599 .
O3W H3WA 0.8499 .
O3W H3WB 0.8500 .
O4W H4WA 0.8500 .
O4W H4WC 0.8500 .
O5W H5WB 0.8500 .
O5W H5WC 0.8501 .

loop_
_geom_hbond_atom_site_label_D
_geom_hbond_atom_site_label_H
_geom_hbond_atom_site_label_A
_geom_hbond_distance_DH
_geom_hbond_distance_HA
_geom_hbond_distance_DA
_geom_hbond_angle_DHA
_geom_hbond_site_symmetry_A
O1W H1W4 O7 0.96 1.93 2.717(8) 137.8 4_554
O2W H2W4 O5 0.96 1.84 2.677(8) 143.7 4_554
O3W H3WB O8 0.85 2.28 2.840(12) 124.0 1_554
O4W H4WA O3W 0.85 2.03 2.64(3) 128.5 1_556
O4W H4WA O3 0.85 2.51 2.99(2) 117.3 1_556

loop_
_geom_torsion_atom_site_label_1
_geom_torsion_atom_site_label_2
_geom_torsion_atom_site_label_3
_geom_torsion_atom_site_label_4
_geom_torsion
_geom_torsion_site_symmetry_4
C5 N1 C1 C2 0.0(13) .
Cd1 N1 C1 C2 -160.1(6) .
N1 C1 C2 C3 0.0(13) .
C1 C2 C3 C4 0.0(14) .
C1 C2 C3 S1 -179.7(7) .
C2 C3 C4 C5 0.0(14) .
S1 C3 C4 C5 179.7(7) .
C3 C4 C5 N1 0.0(14) .
C1 N1 C5 C4 0.0(13) .
Cd1 N1 C5 C4 160.2(6) .
C10 N2 C6 C7 0.0(12) .
Cd2 N2 C6 C7 -178.1(6) .
N2 C6 C7 C8 0.0(12) .
C6 C7 C8 C9 0.0(14) .
C6 C7 C8 S1 -177.8(7) .
C7 C8 C9 C10 0.0(14) .
S1 C8 C9 C10 177.7(7) .
C6 N2 C10 C9 0.0(12) .
Cd2 N2 C10 C9 178.2(6) .
C8 C9 C10 N2 0.0(12) .
O2 C11 C12 C14 -7.5(13) .
O1 C11 C12 C14 168.5(7) .
Cd1 C11 C12 C14 126(4) .
O2 C11 C12 C15 116.1(10) .
O1 C11 C12 C15 -67.8(10) .
Cd1 C11 C12 C15 -110(4) .
O2 C11 C12 C13 -130.2(11) .
O1 C11 C12 C13 45.8(12) .
Cd1 C11 C12 C13 3(5) .
C11 C12 C14 C14 150.4(6) 3_655
C15 C12 C14 C14 24.9(7) 3_655
C13 C12 C14 C14 -84.8(8) 3_655
C11 C12 C15 C16 61.2(13) .
C14 C12 C15 C16 -172.8(9) .
C13 C12 C15 C16 -58.7(13) .
C11 C12 C15 C12 -164.3(5) 3_655
C14 C12 C15 C12 -38.3(11) 3_655
C13 C12 C15 C12 75.9(10) 3_655
C11 C12 C15 C17 -53.1(10) .
C14 C12 C15 C17 73.0(9) .
C13 C12 C15 C17 -172.9(9) .
O6 C18 C19 C21 63.0(12) .
O5 C18 C19 C21 -118.3(11) .
Cd2 C18 C19 C21 104(3) .
O6 C18 C19 C20 173.9(7) .
O5 C18 C19 C20 -7.4(11) .
Cd2 C18 C19 C20 -146(3) .
O6 C18 C19 C22 -66.9(9) .
O5 C18 C19 C22 111.8(9) .
Cd2 C18 C19 C22 -26(4) .
C18 C19 C20 C20 142.5(5) 3_655
C21 C19 C20 C20 -95.5(8) 3_655
C22 C19 C20 C20 19.5(6) 3_655
C18 C19 C22 C24 76.9(10) .
C21 C19 C22 C24 -54.7(12) .
C20 C19 C22 C24 -157.5(8) .
C18 C19 C22 C23 -41.5(10) .
C21 C19 C22 C23 -173.1(10) .
C20 C19 C22 C23 84.1(8) .
C18 C19 C22 C19 -156.3(5) 3_655
C21 C19 C22 C19 72.1(11) 3_655
C20 C19 C22 C19 -30.8(9) 3_655
O4 C25 C26 C28 -172.4(8) .
O3 C25 C26 C28 18.5(11) .
Cd1 C25 C26 C28 123(3) .
O4 C25 C26 C29 59.2(10) .
O3 C25 C26 C29 -110.0(9) .
Cd1 C25 C26 C29 -6(4) .
O4 C25 C26 C27 -55.0(12) .
O3 C25 C26 C27 135.9(10) .
Cd1 C25 C26 C27 -120(3) .
C25 C26 C28 C28 -146.4(6) 3_755
C29 C26 C28 C28 -15.5(7) 3_755
C27 C26 C28 C28 85.5(8) 3_755
C28 C26 C29 C30 -85.3(8) .
C25 C26 C29 C30 48.5(10) .
C27 C26 C29 C30 174.3(9) .
C28 C26 C29 C31 148.5(8) .
C25 C26 C29 C31 -77.7(11) .
C27 C26 C29 C31 48.1(11) .
C28 C26 C29 C26 23.1(10) 3_755
C25 C26 C29 C26 156.9(6) 3_755
C27 C26 C29 C26 -77.3(10) 3_755
O8 C32 C33 C34 139.6(11) .
O7 C32 C33 C34 -38.5(12) .
Cd2 C32 C33 C34 2(5) .
O8 C32 C33 C35 16.0(12) .
O7 C32 C33 C35 -162.1(7) .
Cd2 C32 C33 C35 -122(4) .
O8 C32 C33 C36 -101.7(11) .
O7 C32 C33 C36 80.2(10) .
Cd2 C32 C33 C36 120(4) .
C34 C33 C35 C35 88.2(8) 3_755
C32 C33 C35 C35 -146.9(5) 3_755
C36 C33 C35 C35 -25.0(6) 3_755
C34 C33 C36 C37 39.7(12) .
C32 C33 C36 C37 -82.4(10) .
C35 C33 C36 C37 155.4(8) .
C34 C33 C36 C38 171.6(10) .
C32 C33 C36 C38 49.5(10) .
C35 C33 C36 C38 -72.8(9) .
C34 C33 C36 C33 -77.0(11) 3_755
C32 C33 C36 C33 161.0(5) 3_755
C35 C33 C36 C33 38.7(9) 3_755
C1 N1 Cd1 O1 -125.7(6) .
C5 N1 Cd1 O1 73.9(7) .
C1 N1 Cd1 O4 -11.6(6) .
C5 N1 Cd1 O4 -172.0(6) .
C1 N1 Cd1 O1W 91.9(6) .
C5 N1 Cd1 O1W -68.5(7) .
C1 N1 Cd1 O3 15.8(8) .
C5 N1 Cd1 O3 -144.6(6) .
C1 N1 Cd1 O2 -179.7(6) .
C5 N1 Cd1 O2 19.9(7) .
C1 N1 Cd1 C25 -2.0(7) .
C5 N1 Cd1 C25 -162.4(6) .
C1 N1 Cd1 C11 -154.5(6) .
C5 N1 Cd1 C11 45.1(7) .
O4 C25 Cd1 O1 101.9(5) .
O3 C25 Cd1 O1 -76.9(5) .
C26 C25 Cd1 O1 173(3) .
O3 C25 Cd1 O4 -178.8(8) .
C26 C25 Cd1 O4 71(3) .
O4 C25 Cd1 O1W -114.5(5) .
O3 C25 Cd1 O1W 66.7(5) .
C26 C25 Cd1 O1W -43(3) .
O4 C25 Cd1 N1 -21.3(6) .
O3 C25 Cd1 N1 159.8(4) .
C26 C25 Cd1 N1 50(3) .
O4 C25 Cd1 O3 178.8(8) .
C26 C25 Cd1 O3 -110(3) .
O4 C25 Cd1 O2 154.7(4) .
O3 C25 Cd1 O2 -24.1(7) .
C26 C25 Cd1 O2 -134(3) .
O4 C25 Cd1 C11 123.2(5) .
O3 C25 Cd1 C11 -55.6(6) .
C26 C25 Cd1 C11 -166(3) .
O2 C11 Cd1 O1 -177.0(9) .
C12 C11 Cd1 O1 46(4) .
O2 C11 Cd1 O4 171.1(5) .
O1 C11 Cd1 O4 -11.9(7) .
C12 C11 Cd1 O4 34(4) .
O2 C11 Cd1 O1W 21.6(6) .
O1 C11 Cd1 O1W -161.4(4) .
C12 C11 Cd1 O1W -115(4) .
O2 C11 Cd1 N1 -75.6(6) .
O1 C11 Cd1 N1 101.4(5) .
C12 C11 Cd1 N1 147(4) .
O2 C11 Cd1 O3 110.1(5) .
O1 C11 Cd1 O3 -72.9(5) .
C12 C11 Cd1 O3 -27(4) .
O1 C11 Cd1 O2 177.0(9) .
C12 C11 Cd1 O2 -137(4) .
O2 C11 Cd1 C25 135.5(5) .
O1 C11 Cd1 C25 -47.5(6) .
C12 C11 Cd1 C25 -1(4) .
C6 N2 Cd2 O6 53.8(8) .
C10 N2 Cd2 O6 -124.4(6) .
C6 N2 Cd2 O7 -123.6(6) .
C10 N2 Cd2 O7 58.2(7) .
C6 N2 Cd2 O2W 145.0(6) .
C10 N2 Cd2 O2W -33.2(6) .
C6 N2 Cd2 O8 -73.6(6) .
C10 N2 Cd2 O8 108.3(6) .
C6 N2 Cd2 O5 20.6(6) .
C10 N2 Cd2 O5 -157.5(6) .
C6 N2 Cd2 C32 -95.5(6) .
C10 N2 Cd2 C32 86.4(6) .
C6 N2 Cd2 C18 35.0(7) .
C10 N2 Cd2 C18 -143.2(6) .
O8 C32 Cd2 N2 56.6(6) .
O7 C32 Cd2 N2 -119.2(5) .
C33 C32 Cd2 N2 -162(5) .
O8 C32 Cd2 O6 -103.7(5) .
O7 C32 Cd2 O6 80.5(5) .
C33 C32 Cd2 O6 37(5) .
O8 C32 Cd2 O7 175.8(9) .
C33 C32 Cd2 O7 -43(4) .
O8 C32 Cd2 O2W 156.5(5) .
O7 C32 Cd2 O2W -19.3(6) .
C33 C32 Cd2 O2W -62(5) .
O7 C32 Cd2 O8 -175.8(9) .
C33 C32 Cd2 O8 141(5) .
O8 C32 Cd2 O5 -44.6(6) .
O7 C32 Cd2 O5 139.6(5) .
C33 C32 Cd2 O5 96(5) .
O8 C32 Cd2 C18 -75.3(6) .
O7 C32 Cd2 C18 108.9(5) .
C33 C32 Cd2 C18 66(5) .
O6 C18 Cd2 N2 154.0(5) .
O5 C18 Cd2 N2 -31.9(5) .
C19 C18 Cd2 N2 110(3) .
O5 C18 Cd2 O6 174.0(8) .
C19 C18 Cd2 O6 -45(3) .
O6 C18 Cd2 O7 -47.8(5) .
O5 C18 Cd2 O7 126.2(4) .
C19 C18 Cd2 O7 -92(3) .
O6 C18 Cd2 O2W 54.0(5) .
O5 C18 Cd2 O2W -131.9(4) .
C19 C18 Cd2 O2W 9(3) .
O6 C18 Cd2 O8 -106.0(5) .
O5 C18 Cd2 O8 68.0(5) .
C19 C18 Cd2 O8 -151(3) .
O6 C18 Cd2 O5 -174.0(8) .
C19 C18 Cd2 O5 141(4) .
O6 C18 Cd2 C32 -79.3(5) .
O5 C18 Cd2 C32 94.7(5) .
C19 C18 Cd2 C32 -124(3) .
O2 C11 O1 Cd1 3.2(9) .
C12 C11 O1 Cd1 -172.9(7) .
O4 Cd1 O1 C11 171.6(5) .
O1W Cd1 O1 C11 26.4(6) .
N1 Cd1 O1 C11 -86.4(5) .
O3 Cd1 O1 C11 114.0(5) .
O2 Cd1 O1 C11 -1.6(5) .
C25 Cd1 O1 C11 143.0(5) .
O1 C11 O2 Cd1 -2.9(9) .
C12 C11 O2 Cd1 173.0(8) .
O1 Cd1 O2 C11 1.7(5) .
O4 Cd1 O2 C11 -22.0(11) .
O1W Cd1 O2 C11 -160.1(5) .
N1 Cd1 O2 C11 108.7(6) .
O3 Cd1 O2 C11 -80.8(6) .
C25 Cd1 O2 C11 -67.8(7) .
O4 C25 O3 Cd1 -1.2(8) .
C26 C25 O3 Cd1 167.3(7) .
O1 Cd1 O3 C25 110.2(5) .
O4 Cd1 O3 C25 0.6(5) .
O1W Cd1 O3 C25 -111.8(5) .
N1 Cd1 O3 C25 -32.7(7) .
O2 Cd1 O3 C25 164.5(5) .
C11 Cd1 O3 C25 137.2(5) .
O3 C25 O4 Cd1 1.2(9) .
C26 C25 O4 Cd1 -167.5(6) .
O1 Cd1 O4 C25 -88.0(5) .
O1W Cd1 O4 C25 69.1(5) .
N1 Cd1 O4 C25 161.6(5) .
O3 Cd1 O4 C25 -0.7(5) .
O2 Cd1 O4 C25 -67.5(10) .
C11 Cd1 O4 C25 -82.0(6) .
O6 C18 O5 Cd2 5.6(7) .
C19 C18 O5 Cd2 -173.1(7) .
N2 Cd2 O5 C18 152.0(5) .
O6 Cd2 O5 C18 -3.3(4) .
O7 Cd2 O5 C18 -73.1(5) .
O2W Cd2 O5 C18 59.2(5) .
O8 Cd2 O5 C18 -116.5(5) .
C32 Cd2 O5 C18 -98.2(5) .
O5 C18 O6 Cd2 -6.3(8) .
C19 C18 O6 Cd2 172.5(6) .
N2 Cd2 O6 C18 -38.2(7) .
O7 Cd2 O6 C18 139.5(5) .
O2W Cd2 O6 C18 -129.5(5) .
O8 Cd2 O6 C18 83.3(5) .
O5 Cd2 O6 C18 3.4(4) .
C32 Cd2 O6 C18 111.0(5) .
O8 C32 O7 Cd2 -4.2(9) .
C33 C32 O7 Cd2 174.0(6) .
N2 Cd2 O7 C32 71.9(6) .
O6 Cd2 O7 C32 -106.5(5) .
O2W Cd2 O7 C32 163.0(5) .
O8 Cd2 O7 C32 2.3(5) .
O5 Cd2 O7 C32 -54.7(6) .
C18 Cd2 O7 C32 -86.0(5) .
O7 C32 O8 Cd2 4.0(8) .
C33 C32 O8 Cd2 -174.1(7) .
N2 Cd2 O8 C32 -126.9(6) .
O6 Cd2 O8 C32 85.6(6) .
O7 Cd2 O8 C32 -2.4(5) .
O2W Cd2 O8 C32 -34.4(7) .
O5 Cd2 O8 C32 139.9(5) .
C18 Cd2 O8 C32 114.2(6) .
C9 C8 S1 C3 25.3(10) .
C7 C8 S1 C3 -156.9(7) .
C4 C3 S1 C8 35.0(9) .
C2 C3 S1 C8 -145.3(8) .
